data_7050572
loop_
_publ_author_name
'Patra, Goutam Kumar'
'Goldberg, Israel'

_publ_section_title
;
 The synthesis and characterization of a series of bis-bidentate Schiff
 base ligands and their coordination complexes with silver(i),
 copper(i) and zinc(ii) d10 metal ionsElectronic supplementary
 information (ESI) available: Views of the crystal structures of
 ligands of 1, 2 and 3. See http://www.rsc.org/suppdata/nj/b3/b301632c/
;
_journal_issue 7
_journal_name_full 'New Journal of Chemistry'
_journal_page_first 1124
_journal_paper_doi 10.1039/b301632c
_journal_volume 27
_journal_year 2003
_chemical_formula_moiety '(C34 H24 N6), (Ag Cl O4), (C H2 Cl2)'
_chemical_formula_sum 'C35 H26 Ag Cl3 N6 O4'
_chemical_formula_weight 808.84
_space_group_IT_number 15
_symmetry_cell_setting monoclinic
_symmetry_space_group_name_Hall '-C 2yc'
_symmetry_space_group_name_H-M 'C 1 2/c 1'
_atom_sites_solution_hydrogens geom
_atom_sites_solution_primary direct
_atom_sites_solution_secondary difmap
_audit_creation_method SHELXL-97
_cell_angle_alpha 90.00
_cell_angle_beta 125.8021(6)
_cell_angle_gamma 90.00
_cell_formula_units_Z 8
_cell_length_a 27.9900(3)
_cell_length_b 12.7440(2)
_cell_length_c 22.6650(3)
_cell_measurement_reflns_used 5654
_cell_measurement_temperature 110(2)
_cell_measurement_theta_max 27.90
_cell_measurement_theta_min 2.22
_cell_volume 6557.04(16)
_computing_cell_refinement Denzo
_computing_data_collection 'Collect, Nonius B.V.'
_computing_data_reduction Denzo
_computing_structure_refinement 'SHELXL-97 (Sheldrick, 1997)'
_computing_structure_solution DIRDIF-96
_diffrn_ambient_temperature 110(2)
_diffrn_detector_area_resol_mean '56 microns'
_diffrn_measured_fraction_theta_full 0.982
_diffrn_measured_fraction_theta_max 0.982
_diffrn_measurement_device_type 'Nonius KappaCCD'
_diffrn_measurement_method '1 deg. Phi scans'
_diffrn_radiation_monochromator graphite
_diffrn_radiation_source 'fine-focus sealed tube'
_diffrn_radiation_type MoK\a
_diffrn_radiation_wavelength 0.71073
_diffrn_reflns_av_R_equivalents 0.0000
_diffrn_reflns_av_sigmaI/netI 0.0620
_diffrn_reflns_limit_h_max 36
_diffrn_reflns_limit_h_min 0
_diffrn_reflns_limit_k_max 16
_diffrn_reflns_limit_k_min 0
_diffrn_reflns_limit_l_max 24
_diffrn_reflns_limit_l_min -29
_diffrn_reflns_number 7695
_diffrn_reflns_theta_full 27.90
_diffrn_reflns_theta_max 27.90
_diffrn_reflns_theta_min 2.22
_exptl_absorpt_coefficient_mu 0.910
_exptl_absorpt_correction_T_max 0.9145
_exptl_absorpt_correction_T_min 0.8044
_exptl_absorpt_correction_type multi-scan
_exptl_absorpt_process_details 'Blessing, 1995'
_exptl_crystal_colour yellow
_exptl_crystal_density_diffrn 1.639
_exptl_crystal_density_method 'not measured'
_exptl_crystal_description prisms
_exptl_crystal_F_000 3264
_exptl_crystal_size_max 0.25
_exptl_crystal_size_mid 0.10
_exptl_crystal_size_min 0.10
_refine_diff_density_max 0.598
_refine_diff_density_min -0.719
_refine_diff_density_rms 0.099
_refine_ls_extinction_method none
_refine_ls_goodness_of_fit_ref 1.020
_refine_ls_hydrogen_treatment constr
_refine_ls_matrix_type full
_refine_ls_number_parameters 442
_refine_ls_number_reflns 7695
_refine_ls_number_restraints 0
_refine_ls_restrained_S_all 1.020
_refine_ls_R_factor_all 0.0710
_refine_ls_R_factor_gt 0.0415
_refine_ls_shift/su_max 0.040
_refine_ls_shift/su_mean 0.004
_refine_ls_structure_factor_coef Fsqd
_refine_ls_weighting_details 'calc w=1/[\s^2^(Fo^2^)+(0.0436P)^2^+12.7901P] where P=(Fo^2^+2Fc^2^)/3'
_refine_ls_weighting_scheme calc
_refine_ls_wR_factor_gt 0.0911
_refine_ls_wR_factor_ref 0.1026
_reflns_number_gt 5654
_reflns_number_total 7695
_reflns_threshold_expression >2sigma(I)
_cod_data_source_file b301632c.txt
_cod_data_source_block Complex-2a
_cod_original_cell_volume 6557.04(15)
_cod_original_sg_symbol_H-M C2/c
_cod_database_code 7050572

loop_
_symmetry_equiv_pos_as_xyz
'x, y, z'
'-x, y, -z+1/2'
'x+1/2, y+1/2, z'
'-x+1/2, y+1/2, -z+1/2'
'-x, -y, -z'
'x, -y, z-1/2'
'-x+1/2, -y+1/2, -z'
'x+1/2, -y+1/2, z-1/2'

loop_
_atom_site_label
_atom_site_type_symbol
_atom_site_fract_x
_atom_site_fract_y
_atom_site_fract_z
_atom_site_U_iso_or_equiv
_atom_site_adp_type
_atom_site_occupancy
_atom_site_symmetry_multiplicity
_atom_site_calc_flag
_atom_site_refinement_flags
_atom_site_disorder_assembly
_atom_site_disorder_group
N1 N 0.01107(11) 0.12905(19) 0.35132(13) 0.0179(5) Uani 1 1 d . . .
C2 C -0.02295(13) 0.0884(2) 0.37081(16) 0.0215(7) Uani 1 1 d . . .
C3 C -0.05600(15) 0.1573(3) 0.38292(18) 0.0298(8) Uani 1 1 d . . .
H3 H -0.0552 0.2307 0.3762 0.036 Uiso 1 1 calc R . .
C4 C -0.08914(17) 0.1184(3) 0.4043(2) 0.0376(9) Uani 1 1 d . . .
H4 H -0.1117 0.1649 0.4116 0.045 Uiso 1 1 calc R . .
C5 C -0.09012(17) 0.0097(3) 0.4155(2) 0.0395(9) Uani 1 1 d . . .
H5 H -0.1123 -0.0162 0.4319 0.047 Uiso 1 1 calc R . .
C6 C -0.05968(16) -0.0578(3) 0.4031(2) 0.0378(9) Uani 1 1 d . . .
H6 H -0.0612 -0.1308 0.4102 0.045 Uiso 1 1 calc R . .
C7 C -0.02551(15) -0.0210(3) 0.37948(18) 0.0285(8) Uani 1 1 d . . .
C8 C 0.00553(16) -0.0871(3) 0.3640(2) 0.0360(9) Uani 1 1 d . . .
H8 H 0.0029 -0.1610 0.3667 0.043 Uiso 1 1 calc R . .
C9 C 0.03986(15) -0.0458(2) 0.34479(19) 0.0290(8) Uani 1 1 d . . .
H9 H 0.0616 -0.0902 0.3349 0.035 Uiso 1 1 calc R . .
C10 C 0.04203(13) 0.0633(2) 0.34024(16) 0.0185(6) Uani 1 1 d . . .
C11 C 0.08058(13) 0.1079(2) 0.32239(15) 0.0184(6) Uani 1 1 d . . .
H11 H 0.1023 0.0622 0.3131 0.022 Uiso 1 1 calc R . .
N12 N 0.08546(10) 0.20706(18) 0.31912(13) 0.0167(5) Uani 1 1 d . . .
N13 N 0.12468(11) 0.23130(19) 0.30138(13) 0.0175(5) Uani 1 1 d . . .
C14 C 0.14299(13) 0.3268(2) 0.31377(15) 0.0168(6) Uani 1 1 d . . .
C15 C 0.12576(12) 0.4075(2) 0.34704(15) 0.0157(6) Uani 1 1 d . . .
N16 N 0.08164(10) 0.46976(18) 0.30796(13) 0.0170(5) Uani 1 1 d . . .
N17 N 0.04759(10) 0.45011(19) 0.23283(12) 0.0160(5) Uani 1 1 d . . .
C18 C 0.03233(13) 0.5320(2) 0.19373(16) 0.0188(6) Uani 1 1 d . . .
H18 H 0.0460 0.5989 0.2160 0.023 Uiso 1 1 calc R . .
C19 C -0.00654(13) 0.5234(2) 0.11400(16) 0.0181(6) Uani 1 1 d . . .
C20 C -0.01680(15) 0.6125(2) 0.07121(17) 0.0240(7) Uani 1 1 d . . .
H20 H 0.0011 0.6778 0.0935 0.029 Uiso 1 1 calc R . .
C21 C -0.05298(15) 0.6035(2) -0.00311(18) 0.0267(7) Uani 1 1 d . . .
H21 H -0.0608 0.6631 -0.0326 0.032 Uiso 1 1 calc R . .
C22 C -0.07864(14) 0.5060(2) -0.03581(17) 0.0236(7) Uani 1 1 d . . .
C23 C -0.11508(15) 0.4892(3) -0.11155(18) 0.0290(8) Uani 1 1 d . . .
H23 H -0.1243 0.5463 -0.1436 0.035 Uiso 1 1 calc R . .
C24 C -0.13716(15) 0.3922(3) -0.13928(18) 0.0324(8) Uani 1 1 d . . .
H24 H -0.1612 0.3818 -0.1904 0.039 Uiso 1 1 calc R . .
C25 C -0.12470(14) 0.3075(3) -0.09272(17) 0.0265(7) Uani 1 1 d . . .
H25 H -0.1408 0.2404 -0.1129 0.032 Uiso 1 1 calc R . .
C26 C -0.08964(13) 0.3197(2) -0.01858(17) 0.0223(7) Uani 1 1 d . . .
H26 H -0.0814 0.2616 0.0123 0.027 Uiso 1 1 calc R . .
C27 C -0.06593(13) 0.4196(2) 0.01148(16) 0.0184(6) Uani 1 1 d . . .
N28 N -0.03060(11) 0.43028(19) 0.08529(13) 0.0176(5) Uani 1 1 d . . .
C29 C 0.18388(13) 0.3589(2) 0.29607(15) 0.0203(6) Uani 1 1 d . . .
C30 C 0.20786(13) 0.4587(3) 0.31255(16) 0.0228(7) Uani 1 1 d . . .
H30 H 0.1970 0.5083 0.3340 0.027 Uiso 1 1 calc R . .
C31 C 0.24817(14) 0.4868(3) 0.29759(18) 0.0293(8) Uani 1 1 d . . .
H31 H 0.2647 0.5552 0.3093 0.035 Uiso 1 1 calc R . .
C32 C 0.26403(14) 0.4157(3) 0.26605(18) 0.0320(8) Uani 1 1 d . . .
H32 H 0.2920 0.4346 0.2569 0.038 Uiso 1 1 calc R . .
C33 C 0.23897(15) 0.3163(3) 0.24769(18) 0.0311(8) Uani 1 1 d . . .
H33 H 0.2486 0.2681 0.2241 0.037 Uiso 1 1 calc R . .
C34 C 0.20014(15) 0.2873(3) 0.26365(17) 0.0248(7) Uani 1 1 d . . .
H34 H 0.1843 0.2183 0.2526 0.030 Uiso 1 1 calc R . .
C35 C 0.16199(12) 0.4204(2) 0.42656(15) 0.0159(6) Uani 1 1 d . . .
C36 C 0.19039(13) 0.3335(2) 0.47195(16) 0.0201(6) Uani 1 1 d . . .
H36 H 0.1868 0.2665 0.4514 0.024 Uiso 1 1 calc R . .
C37 C 0.22379(14) 0.3450(3) 0.54699(17) 0.0247(7) Uani 1 1 d . . .
H37 H 0.2423 0.2857 0.5776 0.030 Uiso 1 1 calc R . .
C38 C 0.23008(14) 0.4428(3) 0.57708(17) 0.0273(7) Uani 1 1 d . . .
H38 H 0.2538 0.4508 0.6285 0.033 Uiso 1 1 calc R . .
C39 C 0.20198(14) 0.5294(3) 0.53268(17) 0.0251(7) Uani 1 1 d . . .
H39 H 0.2062 0.5962 0.5539 0.030 Uiso 1 1 calc R . .
C40 C 0.16774(13) 0.5192(2) 0.45758(16) 0.0208(7) Uani 1 1 d . . .
H40 H 0.1483 0.5786 0.4273 0.025 Uiso 1 1 calc R . .
Ag41 Ag 0.015036(10) 0.303141(17) 0.332414(13) 0.02136(8) Uani 1 1 d . . .
Cl42 Cl 0.35811(4) 0.28000(6) 0.19851(4) 0.02498(18) Uani 1 1 d . . .
O43 O 0.34717(12) 0.38973(18) 0.18346(15) 0.0418(7) Uani 1 1 d . . .
O44 O 0.38557(15) 0.2608(2) 0.27359(15) 0.0550(8) Uani 1 1 d . . .
O45 O 0.30413(14) 0.2235(2) 0.1578(2) 0.0749(11) Uani 1 1 d . . .
O46 O 0.39622(17) 0.2455(2) 0.1802(2) 0.0666(10) Uani 1 1 d . . .
C47 C 0.30220(17) 0.3882(3) 0.0029(2) 0.0365(9) Uani 1 1 d . . .
H47A H 0.3055 0.3766 0.0483 0.044 Uiso 1 1 calc R . .
H47B H 0.2610 0.3733 -0.0386 0.044 Uiso 1 1 calc R . .
Cl48 Cl 0.34988(4) 0.30062(7) 0.00017(6) 0.0417(2) Uani 1 1 d . . .
Cl49 Cl 0.31880(4) 0.52085(7) -0.00114(5) 0.0365(2) Uani 1 1 d . . .

loop_
_atom_site_aniso_label
_atom_site_aniso_U_11
_atom_site_aniso_U_22
_atom_site_aniso_U_33
_atom_site_aniso_U_23
_atom_site_aniso_U_13
_atom_site_aniso_U_12
N1 0.0170(13) 0.0169(13) 0.0146(12) -0.0005(10) 0.0064(11) -0.0021(10)
C2 0.0190(16) 0.0255(16) 0.0157(14) -0.0038(13) 0.0078(13) -0.0048(13)
C3 0.035(2) 0.0303(18) 0.0324(18) -0.0070(15) 0.0247(17) -0.0058(15)
C4 0.036(2) 0.047(2) 0.040(2) -0.0153(18) 0.0282(19) -0.0136(17)
C5 0.035(2) 0.053(2) 0.036(2) -0.0046(18) 0.0235(19) -0.0195(18)
C6 0.033(2) 0.035(2) 0.046(2) 0.0043(18) 0.0232(19) -0.0110(16)
C7 0.0238(18) 0.0264(18) 0.0307(18) 0.0021(15) 0.0133(15) -0.0066(14)
C8 0.033(2) 0.0199(17) 0.056(2) 0.0033(17) 0.0265(19) -0.0050(15)
C9 0.0237(18) 0.0168(16) 0.040(2) -0.0013(15) 0.0152(16) 0.0005(13)
C10 0.0178(15) 0.0138(15) 0.0160(14) 0.0003(12) 0.0054(12) -0.0006(12)
C11 0.0176(16) 0.0173(16) 0.0168(14) -0.0012(12) 0.0080(13) 0.0019(12)
N12 0.0152(13) 0.0183(14) 0.0159(12) 0.0001(10) 0.0088(10) -0.0006(10)
N13 0.0175(13) 0.0200(13) 0.0157(12) 0.0041(10) 0.0102(11) 0.0044(10)
C14 0.0158(15) 0.0199(16) 0.0114(13) 0.0064(12) 0.0061(12) 0.0059(11)
C15 0.0127(14) 0.0159(14) 0.0177(14) -0.0004(12) 0.0085(12) -0.0046(11)
N16 0.0149(13) 0.0182(13) 0.0150(12) -0.0002(10) 0.0072(11) -0.0029(10)
N17 0.0129(12) 0.0178(13) 0.0146(12) 0.0008(10) 0.0065(10) 0.0007(9)
C18 0.0191(16) 0.0150(15) 0.0230(15) -0.0009(13) 0.0126(13) -0.0003(12)
C19 0.0203(16) 0.0160(15) 0.0220(15) 0.0027(12) 0.0145(14) 0.0053(12)
C20 0.0354(19) 0.0137(15) 0.0268(17) 0.0016(13) 0.0204(16) 0.0029(13)
C21 0.036(2) 0.0225(17) 0.0284(17) 0.0119(14) 0.0226(16) 0.0121(14)
C22 0.0255(18) 0.0278(17) 0.0222(16) 0.0088(14) 0.0167(15) 0.0141(14)
C23 0.0300(19) 0.037(2) 0.0228(17) 0.0129(15) 0.0171(16) 0.0186(15)
C24 0.0300(19) 0.046(2) 0.0185(16) 0.0014(16) 0.0127(15) 0.0165(16)
C25 0.0215(17) 0.0316(18) 0.0205(16) -0.0059(14) 0.0091(14) 0.0068(14)
C26 0.0187(16) 0.0251(17) 0.0226(16) 0.0035(13) 0.0118(14) 0.0085(13)
C27 0.0143(15) 0.0256(16) 0.0157(14) 0.0013(12) 0.0090(12) 0.0075(12)
N28 0.0168(13) 0.0187(13) 0.0184(13) 0.0024(10) 0.0109(11) 0.0045(10)
C29 0.0165(15) 0.0293(17) 0.0136(14) 0.0067(13) 0.0079(13) 0.0037(13)
C30 0.0178(16) 0.0293(17) 0.0159(15) 0.0067(13) 0.0069(13) -0.0001(13)
C31 0.0203(17) 0.038(2) 0.0236(17) 0.0104(15) 0.0095(15) -0.0008(14)
C32 0.0178(17) 0.052(2) 0.0275(18) 0.0171(17) 0.0140(15) 0.0064(16)
C33 0.0288(19) 0.042(2) 0.0274(17) 0.0100(16) 0.0190(16) 0.0126(16)
C34 0.0265(18) 0.0267(18) 0.0258(17) 0.0066(14) 0.0179(15) 0.0077(13)
C35 0.0114(14) 0.0220(15) 0.0149(14) 0.0000(12) 0.0081(12) -0.0020(11)
C36 0.0169(15) 0.0247(16) 0.0199(15) 0.0000(13) 0.0114(13) -0.0001(12)
C37 0.0190(16) 0.0350(19) 0.0187(15) 0.0077(14) 0.0103(14) 0.0050(14)
C38 0.0209(17) 0.043(2) 0.0164(15) -0.0015(15) 0.0100(14) -0.0027(14)
C39 0.0242(17) 0.0275(18) 0.0250(17) -0.0068(14) 0.0152(15) -0.0045(13)
C40 0.0177(16) 0.0226(16) 0.0222(16) -0.0025(13) 0.0117(14) -0.0009(12)
Ag41 0.02382(14) 0.01451(13) 0.02465(13) -0.00184(9) 0.01355(11) 0.00062(9)
Cl42 0.0292(4) 0.0208(4) 0.0262(4) 0.0024(3) 0.0169(4) -0.0012(3)
O43 0.0503(17) 0.0228(13) 0.0512(16) 0.0109(12) 0.0290(14) 0.0069(11)
O44 0.085(2) 0.0479(17) 0.0318(15) 0.0110(13) 0.0337(16) 0.0004(16)
O45 0.045(2) 0.0500(19) 0.088(3) -0.0176(18) 0.0159(19) -0.0238(15)
O46 0.106(3) 0.0427(17) 0.111(3) 0.0071(18) 0.097(3) 0.0090(18)
C47 0.037(2) 0.049(2) 0.035(2) -0.0014(17) 0.0274(18) -0.0004(17)
Cl48 0.0427(6) 0.0428(5) 0.0522(6) -0.0098(5) 0.0350(5) -0.0037(4)
Cl49 0.0293(5) 0.0447(5) 0.0270(4) 0.0002(4) 0.0117(4) 0.0066(4)

loop_
_atom_type_symbol
_atom_type_description
_atom_type_scat_dispersion_real
_atom_type_scat_dispersion_imag
_atom_type_scat_source
C C 0.0033 0.0016 'International Tables Vol C Tables 4.2.6.8 and 6.1.1.4'
H H 0.0000 0.0000 'International Tables Vol C Tables 4.2.6.8 and 6.1.1.4'
N N 0.0061 0.0033 'International Tables Vol C Tables 4.2.6.8 and 6.1.1.4'
Ag Ag -0.8971 1.1015 'International Tables Vol C Tables 4.2.6.8 and 6.1.1.4'
Cl Cl 0.1484 0.1585 'International Tables Vol C Tables 4.2.6.8 and 6.1.1.4'
O O 0.0106 0.0060 'International Tables Vol C Tables 4.2.6.8 and 6.1.1.4'

loop_
_geom_angle_atom_site_label_1
_geom_angle_atom_site_label_2
_geom_angle_atom_site_label_3
_geom_angle
_geom_angle_site_symmetry_1
_geom_angle_site_symmetry_3
_geom_angle_publ_flag
C10 N1 C2 118.5(3) . . ?
C10 N1 Ag41 118.0(2) . . ?
C2 N1 Ag41 123.5(2) . . ?
N1 C2 C7 121.4(3) . . ?
N1 C2 C3 119.1(3) . . ?
C7 C2 C3 119.5(3) . . ?
C4 C3 C2 120.0(3) . . ?
C4 C3 H3 120.0 . . ?
C2 C3 H3 120.0 . . ?
C3 C4 C5 120.6(4) . . ?
C3 C4 H4 119.7 . . ?
C5 C4 H4 119.7 . . ?
C6 C5 C4 120.4(3) . . ?
C6 C5 H5 119.8 . . ?
C4 C5 H5 119.8 . . ?
C5 C6 C7 121.0(3) . . ?
C5 C6 H6 119.5 . . ?
C7 C6 H6 119.5 . . ?
C8 C7 C2 118.0(3) . . ?
C8 C7 C6 123.5(3) . . ?
C2 C7 C6 118.5(3) . . ?
C9 C8 C7 120.3(3) . . ?
C9 C8 H8 119.9 . . ?
C7 C8 H8 119.9 . . ?
C8 C9 C10 118.3(3) . . ?
C8 C9 H9 120.9 . . ?
C10 C9 H9 120.9 . . ?
N1 C10 C9 123.4(3) . . ?
N1 C10 C11 118.2(3) . . ?
C9 C10 C11 118.4(3) . . ?
N12 C11 C10 121.3(3) . . ?
N12 C11 H11 119.4 . . ?
C10 C11 H11 119.4 . . ?
C11 N12 N13 111.2(2) . . ?
C11 N12 Ag41 111.2(2) . . ?
N13 N12 Ag41 137.20(17) . . ?
C14 N13 N12 115.1(2) . . ?
N13 C14 C29 118.5(3) . . ?
N13 C14 C15 123.4(3) . . ?
C29 C14 C15 118.1(3) . . ?
N16 C15 C35 118.1(3) . . ?
N16 C15 C14 122.2(3) . . ?
C35 C15 C14 119.6(2) . . ?
C15 N16 N17 114.9(2) . . ?
C18 N17 N16 114.3(2) . . ?
C18 N17 Ag41 112.7(2) . 2 ?
N16 N17 Ag41 128.36(17) . 2 ?
N17 C18 C19 120.1(3) . . ?
N17 C18 H18 120.0 . . ?
C19 C18 H18 120.0 . . ?
N28 C19 C20 122.7(3) . . ?
N28 C19 C18 117.8(3) . . ?
C20 C19 C18 119.5(3) . . ?
C21 C20 C19 119.0(3) . . ?
C21 C20 H20 120.5 . . ?
C19 C20 H20 120.5 . . ?
C20 C21 C22 120.2(3) . . ?
C20 C21 H21 119.9 . . ?
C22 C21 H21 119.9 . . ?
C21 C22 C23 123.9(3) . . ?
C21 C22 C27 117.3(3) . . ?
C23 C22 C27 118.9(3) . . ?
C24 C23 C22 120.7(3) . . ?
C24 C23 H23 119.7 . . ?
C22 C23 H23 119.7 . . ?
C23 C24 C25 120.4(3) . . ?
C23 C24 H24 119.8 . . ?
C25 C24 H24 119.8 . . ?
C26 C25 C24 121.2(3) . . ?
C26 C25 H25 119.4 . . ?
C24 C25 H25 119.4 . . ?
C25 C26 C27 119.4(3) . . ?
C25 C26 H26 120.3 . . ?
C27 C26 H26 120.3 . . ?
N28 C27 C26 118.7(3) . . ?
N28 C27 C22 121.8(3) . . ?
C26 C27 C22 119.5(3) . . ?
C19 N28 C27 119.0(3) . . ?
C19 N28 Ag41 115.32(19) . 2 ?
C27 N28 Ag41 125.4(2) . 2 ?
C30 C29 C34 119.0(3) . . ?
C30 C29 C14 120.9(3) . . ?
C34 C29 C14 120.2(3) . . ?
C29 C30 C31 120.1(3) . . ?
C29 C30 H30 119.9 . . ?
C31 C30 H30 120.0 . . ?
C32 C31 C30 120.5(3) . . ?
C32 C31 H31 119.8 . . ?
C30 C31 H31 119.8 . . ?
C31 C32 C33 119.7(3) . . ?
C31 C32 H32 120.2 . . ?
C33 C32 H32 120.2 . . ?
C34 C33 C32 120.2(3) . . ?
C34 C33 H33 119.9 . . ?
C32 C33 H33 119.9 . . ?
C33 C34 C29 120.6(3) . . ?
C33 C34 H34 119.7 . . ?
C29 C34 H34 119.7 . . ?
C36 C35 C40 119.5(3) . . ?
C36 C35 C15 120.0(3) . . ?
C40 C35 C15 120.5(3) . . ?
C37 C36 C35 120.1(3) . . ?
C37 C36 H36 119.9 . . ?
C35 C36 H36 119.9 . . ?
C38 C37 C36 120.0(3) . . ?
C38 C37 H37 120.0 . . ?
C36 C37 H37 120.0 . . ?
C37 C38 C39 120.3(3) . . ?
C37 C38 H38 119.8 . . ?
C39 C38 H38 119.8 . . ?
C40 C39 C38 120.5(3) . . ?
C40 C39 H39 119.8 . . ?
C38 C39 H39 119.8 . . ?
C39 C40 C35 119.5(3) . . ?
C39 C40 H40 120.2 . . ?
C35 C40 H40 120.2 . . ?
N1 Ag41 N28 122.59(8) . 2 ?
N1 Ag41 N17 141.31(8) . 2 ?
N28 Ag41 N17 71.00(8) 2 2 ?
N1 Ag41 N12 70.83(8) . . ?
N28 Ag41 N12 130.92(8) 2 . ?
N17 Ag41 N12 131.05(8) 2 . ?
N1 Ag41 Ag41 101.78(6) . 2 ?
N28 Ag41 Ag41 135.50(6) 2 2 ?
N17 Ag41 Ag41 72.09(6) 2 2 ?
N12 Ag41 Ag41 63.87(5) . 2 ?
O46 Cl42 O44 108.9(2) . . ?
O46 Cl42 O45 110.4(2) . . ?
O44 Cl42 O45 108.4(2) . . ?
O46 Cl42 O43 109.00(17) . . ?
O44 Cl42 O43 110.17(17) . . ?
O45 Cl42 O43 110.04(19) . . ?
Cl48 C47 Cl49 112.0(2) . . ?
Cl48 C47 H47A 109.2 . . ?
Cl49 C47 H47A 109.2 . . ?
Cl48 C47 H47B 109.2 . . ?
Cl49 C47 H47B 109.2 . . ?
H47A C47 H47B 107.9 . . ?

loop_
_geom_bond_atom_site_label_1
_geom_bond_atom_site_label_2
_geom_bond_distance
_geom_bond_site_symmetry_2
_geom_bond_publ_flag
N1 C10 1.330(4) . ?
N1 C2 1.365(4) . ?
N1 Ag41 2.275(2) . ?
C2 C7 1.416(5) . ?
C2 C3 1.414(5) . ?
C3 C4 1.366(5) . ?
C3 H3 0.9500 . ?
C4 C5 1.411(5) . ?
C4 H4 0.9500 . ?
C5 C6 1.351(5) . ?
C5 H5 0.9500 . ?
C6 C7 1.420(5) . ?
C6 H6 0.9500 . ?
C7 C8 1.394(5) . ?
C8 C9 1.370(5) . ?
C8 H8 0.9500 . ?
C9 C10 1.399(4) . ?
C9 H9 0.9500 . ?
C10 C11 1.470(4) . ?
C11 N12 1.277(4) . ?
C11 H11 0.9500 . ?
N12 N13 1.407(3) . ?
N12 Ag41 2.484(2) . ?
N13 C14 1.286(4) . ?
C14 C29 1.475(4) . ?
C14 C15 1.512(4) . ?
C15 N16 1.288(4) . ?
C15 C35 1.472(4) . ?
N16 N17 1.404(3) . ?
N17 C18 1.271(4) . ?
N17 Ag41 2.395(2) 2 ?
C18 C19 1.470(4) . ?
C18 H18 0.9500 . ?
C19 N28 1.331(4) . ?
C19 C20 1.409(4) . ?
C20 C21 1.371(5) . ?
C20 H20 0.9500 . ?
C21 C22 1.409(5) . ?
C21 H21 0.9500 . ?
C22 C23 1.408(5) . ?
C22 C27 1.429(4) . ?
C23 C24 1.360(5) . ?
C23 H23 0.9500 . ?
C24 C25 1.404(5) . ?
C24 H24 0.9500 . ?
C25 C26 1.372(4) . ?
C25 H25 0.9500 . ?
C26 C27 1.412(4) . ?
C26 H26 0.9500 . ?
C27 N28 1.364(4) . ?
N28 Ag41 2.312(2) 2 ?
C29 C30 1.384(4) . ?
C29 C34 1.404(4) . ?
C30 C31 1.401(5) . ?
C30 H30 0.9500 . ?
C31 C32 1.378(5) . ?
C31 H31 0.9500 . ?
C32 C33 1.389(5) . ?
C32 H32 0.9500 . ?
C33 C34 1.381(5) . ?
C33 H33 0.9500 . ?
C34 H34 0.9500 . ?
C35 C36 1.400(4) . ?
C35 C40 1.405(4) . ?
C36 C37 1.389(4) . ?
C36 H36 0.9500 . ?
C37 C38 1.381(5) . ?
C37 H37 0.9500 . ?
C38 C39 1.387(5) . ?
C38 H38 0.9500 . ?
C39 C40 1.387(4) . ?
C39 H39 0.9500 . ?
C40 H40 0.9500 . ?
Ag41 N28 2.312(2) 2 ?
Ag41 N17 2.395(2) 2 ?
Ag41 Ag41 3.3145(5) 2 ?
Cl42 O46 1.421(3) . ?
Cl42 O44 1.420(3) . ?
Cl42 O45 1.422(3) . ?
Cl42 O43 1.430(2) . ?
C47 Cl48 1.769(4) . ?
C47 Cl49 1.769(4) . ?
C47 H47A 0.9900 . ?
C47 H47B 0.9900 . ?
